data_1513784
loop_
_publ_author_name
'McLeod, Michael C.'
'Singh, Gurpreet'
'Plampin, 3rd, James N'
'Rane, Digamber'
'Wang, Jenna L.'
'Day, Victor W.'
'Aub\'e, Jeffrey'

_publ_section_title
;
 Probing chemical space with alkaloid-inspired libraries.
;
_journal_issue 2
_journal_name_full 'Nature chemistry'
_journal_page_first 133
_journal_page_last 140
_journal_paper_doi 10.1038/nchem.1844
_journal_volume 6
_journal_year 2014
_chemical_formula_sum 'C14 H23 N O2'
_chemical_formula_weight 237.33
_chemical_name_systematic
; 
 ? 
;
_space_group_IT_number 14
_symmetry_cell_setting monoclinic
_symmetry_space_group_name_Hall '-P 2yn'
_symmetry_space_group_name_H-M 'P 1 21/n 1'
_atom_sites_solution_hydrogens difmap
_atom_sites_solution_primary direct
_atom_sites_solution_secondary difmap
_audit_creation_method SHELXTL
_cell_angle_alpha 90.00
_cell_angle_beta 94.2530(10)
_cell_angle_gamma 90.00
_cell_formula_units_Z 4
_cell_length_a 8.6602(3)
_cell_length_b 11.2410(4)
_cell_length_c 12.9622(5)
_cell_measurement_reflns_used 9970
_cell_measurement_temperature 100(2)
_cell_measurement_theta_max 68.90
_cell_measurement_theta_min 3.42
_cell_volume 1258.39(8)
_computing_cell_refinement 'Bruker SAINT'
_computing_data_collection 'Bruker APEX2'
_computing_data_reduction 'Bruker SAINT'
_computing_molecular_graphics 'Bruker SHELXTL'
_computing_publication_material 'Bruker SHELXTL'
_computing_structure_refinement 'Bruker SHELXTL'
_computing_structure_solution 'Bruker SHELXTL'
_diffrn_ambient_temperature 100(2)
_diffrn_measured_fraction_theta_full 0.960
_diffrn_measured_fraction_theta_max 0.933
_diffrn_measurement_device_type 'Bruker APEX-II CCD'
_diffrn_measurement_method '\f and \w scans'
_diffrn_radiation_monochromator 'Helios multilayer optics'
_diffrn_radiation_source 'Bruker MicroStar microfocus rotating anode'
_diffrn_radiation_type CuK\a
_diffrn_radiation_wavelength 1.54178
_diffrn_reflns_av_R_equivalents 0.0193
_diffrn_reflns_av_sigmaI/netI 0.0128
_diffrn_reflns_limit_h_max 10
_diffrn_reflns_limit_h_min -10
_diffrn_reflns_limit_k_max 12
_diffrn_reflns_limit_k_min -10
_diffrn_reflns_limit_l_max 15
_diffrn_reflns_limit_l_min -15
_diffrn_reflns_number 14017
_diffrn_reflns_theta_full 66.00
_diffrn_reflns_theta_max 69.28
_diffrn_reflns_theta_min 5.21
_exptl_absorpt_coefficient_mu 0.653
_exptl_absorpt_correction_T_max 1.000
_exptl_absorpt_correction_T_min 0.879
_exptl_absorpt_correction_type multi-scan
_exptl_crystal_colour colourless
_exptl_crystal_density_diffrn 1.253
_exptl_crystal_density_method 'not measured'
_exptl_crystal_description 'Rectangular parallelepiped'
_exptl_crystal_F_000 520
_exptl_crystal_size_max 0.27
_exptl_crystal_size_mid 0.23
_exptl_crystal_size_min 0.09
_refine_diff_density_max 0.305
_refine_diff_density_min -0.203
_refine_diff_density_rms 0.037
_refine_ls_extinction_coef 0.0096(9)
_refine_ls_extinction_expression Fc^*^=kFc[1+0.001xFc^2^\l^3^/sin(2\q)]^-1/4^
_refine_ls_extinction_method SHELXL
_refine_ls_goodness_of_fit_ref 1.047
_refine_ls_hydrogen_treatment refall
_refine_ls_matrix_type full
_refine_ls_number_parameters 247
_refine_ls_number_reflns 2201
_refine_ls_number_restraints 0
_refine_ls_restrained_S_all 1.047
_refine_ls_R_factor_all 0.0333
_refine_ls_R_factor_gt 0.0331
_refine_ls_shift/su_max 0.000
_refine_ls_shift/su_mean 0.000
_refine_ls_structure_factor_coef Fsqd
_refine_ls_weighting_details 'calc w=1/[\s^2^(Fo^2^)+(0.0320P)^2^+0.6375P] where P=(Fo^2^+2Fc^2^)/3'
_refine_ls_weighting_scheme calc
_refine_ls_wR_factor_gt 0.0788
_refine_ls_wR_factor_ref 0.0789
_reflns_number_gt 2195
_reflns_number_total 2201
_reflns_threshold_expression >2sigma(I)
_cod_data_source_file nchem.1844-s10.cif
_cod_data_source_block q58c
_cod_depositor_comments
;
The following automatic conversions were performed:

'_symmetry_cell_setting' value 'Monoclinic' changed to 'monoclinic'
according to
/usr/data/users/saulius/automatic-downloads/current/Nature/lib/dictionaries/cif_core.dic
dictionary named 'cif_core.dic' version 2.4.2 from
2011-04-26.

'_exptl_absorpt_correction_type' value 'Multi-scan'
changed to 'multi-scan' according to
/usr/data/users/saulius/automatic-downloads/current/Nature/lib/dictionaries/cif_core.dic
dictionary named 'cif_core.dic' version 2.4.2 from 2011-04-26.

Automatic conversion script
Id: cif_fix_values 2281 2013-09-26 08:29:07Z andrius 
;
_cod_original_sg_symbol_H-M P2(1)/n
_cod_database_code 1513784

loop_
_symmetry_equiv_pos_as_xyz
'x, y, z'
'-x+1/2, y+1/2, -z+1/2'
'-x, -y, -z'
'x-1/2, -y-1/2, z-1/2'

loop_
_atom_site_label
_atom_site_type_symbol
_atom_site_fract_x
_atom_site_fract_y
_atom_site_fract_z
_atom_site_U_iso_or_equiv
_atom_site_adp_type
_atom_site_occupancy
_atom_site_symmetry_multiplicity
_atom_site_calc_flag
O1 O 0.20637(10) 0.37859(8) 0.02285(6) 0.0238(2) Uani 1 1 d
O2 O -0.24777(9) 0.06299(7) 0.31813(6) 0.0177(2) Uani 1 1 d
H2O H -0.2706(18) 0.0833(15) 0.3798(14) 0.037(4) Uiso 1 1 d
N N 0.18921(10) 0.21844(9) 0.12438(7) 0.0160(2) Uani 1 1 d
C1 C 0.12418(13) 0.31156(10) 0.07212(8) 0.0174(3) Uani 1 1 d
C2 C -0.04757(14) 0.33340(11) 0.07007(9) 0.0204(3) Uani 1 1 d
H2A H -0.0772(15) 0.3539(12) 0.1391(11) 0.020(3) Uiso 1 1 d
H2B H -0.0685(16) 0.4030(13) 0.0283(11) 0.025(4) Uiso 1 1 d
C3 C -0.14395(13) 0.22810(11) 0.02770(9) 0.0194(3) Uani 1 1 d
H3A H -0.0978(15) 0.1962(12) -0.0353(11) 0.020(3) Uiso 1 1 d
H3B H -0.2482(17) 0.2577(13) 0.0049(11) 0.024(4) Uiso 1 1 d
C4 C -0.16388(13) 0.12982(11) 0.10631(9) 0.0167(3) Uani 1 1 d
H4A H -0.2126(15) 0.1640(12) 0.1670(11) 0.019(3) Uiso 1 1 d
H4B H -0.2393(15) 0.0710(12) 0.0744(10) 0.019(3) Uiso 1 1 d
C5 C -0.01898(12) 0.05861(10) 0.14394(8) 0.0136(3) Uani 1 1 d
H5 H 0.0217(14) 0.0180(11) 0.0824(10) 0.011(3) Uiso 1 1 d
C6 C -0.06094(12) -0.04017(10) 0.22119(8) 0.0154(3) Uani 1 1 d
H6 H 0.0334(15) -0.0887(12) 0.2346(10) 0.016(3) Uiso 1 1 d
C7 C -0.09828(12) 0.00834(10) 0.32759(8) 0.0155(3) Uani 1 1 d
H7 H -0.1018(14) -0.0607(12) 0.3748(10) 0.014(3) Uiso 1 1 d
C8 C 0.02543(13) 0.09456(11) 0.37330(8) 0.0173(3) Uani 1 1 d
H8A H -0.0178(15) 0.1351(12) 0.4339(10) 0.017(3) Uiso 1 1 d
H8B H 0.1148(16) 0.0472(12) 0.4010(10) 0.019(3) Uiso 1 1 d
C9 C 0.07519(13) 0.18746(10) 0.29538(8) 0.0161(3) Uani 1 1 d
H9A H -0.0106(15) 0.2441(12) 0.2790(10) 0.016(3) Uiso 1 1 d
H9B H 0.1635(16) 0.2341(12) 0.3256(10) 0.019(3) Uiso 1 1 d
C10 C 0.12046(12) 0.12886(10) 0.19462(8) 0.0140(3) Uani 1 1 d
C11 C 0.26132(13) 0.04452(11) 0.21545(9) 0.0193(3) Uani 1 1 d
H11A H 0.2583(16) 0.0008(13) 0.2803(11) 0.022(3) Uiso 1 1 d
H11B H 0.2607(16) -0.0145(13) 0.1583(11) 0.022(3) Uiso 1 1 d
C12 C 0.40280(14) 0.12374(13) 0.21222(10) 0.0249(3) Uani 1 1 d
H12A H 0.4171(16) 0.1730(13) 0.2767(12) 0.026(4) Uiso 1 1 d
H12B H 0.4977(18) 0.0793(14) 0.2023(12) 0.032(4) Uiso 1 1 d
C13 C 0.35864(13) 0.20328(12) 0.12085(9) 0.0216(3) Uani 1 1 d
H13A H 0.3793(16) 0.1640(13) 0.0555(11) 0.023(3) Uiso 1 1 d
H13B H 0.4075(17) 0.2823(14) 0.1240(11) 0.025(4) Uiso 1 1 d
C14 C -0.18766(14) -0.12411(11) 0.17637(10) 0.0213(3) Uani 1 1 d
H14A H -0.1665(17) -0.1490(14) 0.1057(12) 0.030(4) Uiso 1 1 d
H14B H -0.1903(17) -0.1964(14) 0.2195(12) 0.028(4) Uiso 1 1 d
H14C H -0.2919(17) -0.0862(13) 0.1735(11) 0.026(4) Uiso 1 1 d

loop_
_atom_site_aniso_label
_atom_site_aniso_U_11
_atom_site_aniso_U_22
_atom_site_aniso_U_33
_atom_site_aniso_U_23
_atom_site_aniso_U_13
_atom_site_aniso_U_12
O1 0.0331(5) 0.0207(5) 0.0183(4) 0.0024(3) 0.0067(3) -0.0082(4)
O2 0.0158(4) 0.0223(5) 0.0154(4) -0.0004(3) 0.0038(3) 0.0030(3)
N 0.0156(5) 0.0171(5) 0.0157(5) 0.0000(4) 0.0034(3) -0.0030(4)
C1 0.0259(6) 0.0147(6) 0.0119(5) -0.0024(4) 0.0036(4) -0.0034(4)
C2 0.0273(6) 0.0158(6) 0.0185(6) 0.0050(5) 0.0047(5) 0.0041(5)
C3 0.0191(6) 0.0237(7) 0.0150(6) 0.0038(5) -0.0003(4) 0.0039(5)
C4 0.0151(5) 0.0198(6) 0.0150(5) 0.0012(4) -0.0008(4) -0.0007(4)
C5 0.0158(5) 0.0137(6) 0.0113(5) -0.0012(4) 0.0020(4) -0.0005(4)
C6 0.0169(5) 0.0129(6) 0.0167(6) 0.0006(4) 0.0033(4) 0.0007(4)
C7 0.0168(5) 0.0154(6) 0.0145(5) 0.0036(4) 0.0028(4) 0.0021(4)
C8 0.0185(6) 0.0218(6) 0.0116(5) 0.0006(4) 0.0003(4) 0.0017(5)
C9 0.0164(5) 0.0175(6) 0.0141(5) -0.0020(4) -0.0003(4) -0.0017(4)
C10 0.0148(5) 0.0143(6) 0.0129(5) 0.0017(4) 0.0012(4) -0.0004(4)
C11 0.0162(6) 0.0221(7) 0.0195(6) 0.0030(5) 0.0019(4) 0.0038(4)
C12 0.0150(6) 0.0339(8) 0.0256(7) 0.0003(5) 0.0007(5) 0.0003(5)
C13 0.0158(6) 0.0271(7) 0.0223(6) -0.0021(5) 0.0039(4) -0.0058(5)
C14 0.0256(6) 0.0170(7) 0.0221(6) -0.0029(5) 0.0070(5) -0.0049(5)

loop_
_atom_type_symbol
_atom_type_description
_atom_type_scat_dispersion_real
_atom_type_scat_dispersion_imag
_atom_type_scat_source
C C 0.0181 0.0091 'International Tables Vol C Tables 4.2.6.8 and 6.1.1.4'
H H 0.0000 0.0000 'International Tables Vol C Tables 4.2.6.8 and 6.1.1.4'
N N 0.0311 0.0180 'International Tables Vol C Tables 4.2.6.8 and 6.1.1.4'
O O 0.0492 0.0322 'International Tables Vol C Tables 4.2.6.8 and 6.1.1.4'

loop_
_geom_angle_atom_site_label_1
_geom_angle_atom_site_label_2
_geom_angle_atom_site_label_3
_geom_angle
C7 O2 H2O 107.5(11)
C1 N C13 116.87(9)
C1 N C10 130.75(9)
C13 N C10 112.20(9)
O1 C1 N 119.64(11)
O1 C1 C2 119.60(11)
N C1 C2 120.73(10)
C1 C2 C3 113.13(10)
C1 C2 H2A 110.4(8)
C3 C2 H2A 109.8(8)
C1 C2 H2B 106.7(8)
C3 C2 H2B 110.7(9)
H2A C2 H2B 105.8(12)
C4 C3 C2 114.09(9)
C4 C3 H3A 110.9(8)
C2 C3 H3A 109.3(8)
C4 C3 H3B 107.4(8)
C2 C3 H3B 108.1(8)
H3A C3 H3B 106.7(11)
C3 C4 C5 117.40(9)
C3 C4 H4A 108.9(8)
C5 C4 H4A 109.5(8)
C3 C4 H4B 107.9(8)
C5 C4 H4B 106.3(8)
H4A C4 H4B 106.3(11)
C4 C5 C10 117.51(9)
C4 C5 C6 110.59(9)
C10 C5 C6 107.64(8)
C4 C5 H5 108.1(7)
C10 C5 H5 105.1(7)
C6 C5 H5 107.4(7)
C14 C6 C7 111.50(9)
C14 C6 C5 113.02(9)
C7 C6 C5 113.48(9)
C14 C6 H6 106.7(8)
C7 C6 H6 105.3(8)
C5 C6 H6 106.1(8)
O2 C7 C8 111.36(9)
O2 C7 C6 108.93(8)
C8 C7 C6 112.55(9)
O2 C7 H7 108.7(7)
C8 C7 H7 108.1(7)
C6 C7 H7 107.1(7)
C7 C8 C9 113.47(9)
C7 C8 H8A 107.4(7)
C9 C8 H8A 110.2(8)
C7 C8 H8B 107.9(8)
C9 C8 H8B 110.9(8)
H8A C8 H8B 106.8(11)
C8 C9 C10 111.62(9)
C8 C9 H9A 109.6(8)
C10 C9 H9A 109.1(7)
C8 C9 H9B 110.4(8)
C10 C9 H9B 109.0(8)
H9A C9 H9B 107.0(11)
N C10 C9 111.29(9)
N C10 C5 114.50(8)
C9 C10 C5 109.80(8)
N C10 C11 99.92(8)
C9 C10 C11 111.10(9)
C5 C10 C11 109.90(9)
C12 C11 C10 105.21(10)
C12 C11 H11A 113.1(8)
C10 C11 H11A 112.7(8)
C12 C11 H11B 109.3(8)
C10 C11 H11B 108.5(8)
H11A C11 H11B 107.9(12)
C13 C12 C11 102.18(9)
C13 C12 H12A 109.6(9)
C11 C12 H12A 110.6(8)
C13 C12 H12B 111.4(9)
C11 C12 H12B 113.1(9)
H12A C12 H12B 109.8(12)
N C13 C12 103.75(9)
N C13 H13A 108.8(8)
C12 C13 H13A 111.0(8)
N C13 H13B 108.6(8)
C12 C13 H13B 114.8(8)
H13A C13 H13B 109.6(12)
C6 C14 H14A 110.5(9)
C6 C14 H14B 109.8(9)
H14A C14 H14B 107.8(12)
C6 C14 H14C 111.9(9)
H14A C14 H14C 108.5(12)
H14B C14 H14C 108.3(12)

loop_
_geom_bond_atom_site_label_1
_geom_bond_atom_site_label_2
_geom_bond_distance
O1 C1 1.2449(14)
O2 C7 1.4301(13)
O2 H2O 0.867(18)
N C1 1.3473(15)
N C13 1.4813(14)
N C10 1.5092(14)
C1 C2 1.5057(16)
C2 C3 1.5269(17)
C2 H2A 0.976(14)
C2 H2B 0.960(15)
C3 C4 1.5214(16)
C3 H3A 1.002(14)
C3 H3B 0.986(15)
C4 C5 1.5371(15)
C4 H4A 0.997(14)
C4 H4B 0.998(14)
C5 C10 1.5478(14)
C5 C6 1.5562(15)
C5 H5 1.006(13)
C6 C14 1.5289(16)
C6 C7 1.5394(15)
C6 H6 0.987(13)
C7 C8 1.5310(15)
C7 H7 0.990(13)
C8 C9 1.5365(16)
C8 H8A 1.004(14)
C8 H8B 0.985(14)
C9 C10 1.5394(15)
C9 H9A 0.990(14)
C9 H9B 0.984(14)
C10 C11 1.5527(15)
C11 C12 1.5177(17)
C11 H11A 0.976(15)
C11 H11B 0.994(15)
C12 C13 1.5104(18)
C12 H12A 1.002(15)
C12 H12B 0.979(16)
C13 H13A 0.983(15)
C13 H13B 0.983(15)
C14 H14A 0.988(16)
C14 H14B 0.987(16)
C14 H14C 0.997(15)

loop_
_geom_hbond_atom_site_label_D
_geom_hbond_atom_site_label_H
_geom_hbond_atom_site_label_A
_geom_hbond_distance_DH
_geom_hbond_distance_HA
_geom_hbond_distance_DA
_geom_hbond_angle_DHA
_geom_hbond_site_symmetry_A
O2 H2O O1 0.867(18) 1.928(18) 2.7905(11) 172.3(15) 4_566

loop_
_geom_torsion_atom_site_label_1
_geom_torsion_atom_site_label_2
_geom_torsion_atom_site_label_3
_geom_torsion_atom_site_label_4
_geom_torsion
C13 N C1 O1 1.03(15)
C10 N C1 O1 175.78(10)
C13 N C1 C2 179.24(10)
C10 N C1 C2 -6.02(17)
O1 C1 C2 C3 120.75(11)
N C1 C2 C3 -57.46(14)
C1 C2 C3 C4 81.12(12)
C2 C3 C4 C5 -67.52(13)
C3 C4 C5 C10 57.55(13)
C3 C4 C5 C6 -178.35(9)
C4 C5 C6 C14 55.92(12)
C10 C5 C6 C14 -174.50(9)
C4 C5 C6 C7 -72.30(11)
C10 C5 C6 C7 57.28(11)
C14 C6 C7 O2 -54.90(12)
C5 C6 C7 O2 74.10(11)
C14 C6 C7 C8 -178.91(9)
C5 C6 C7 C8 -49.91(12)
O2 C7 C8 C9 -76.66(11)
C6 C7 C8 C9 45.99(13)
C7 C8 C9 C10 -51.48(12)
C1 N C10 C9 -67.86(14)
C13 N C10 C9 107.09(10)
C1 N C10 C5 57.38(15)
C13 N C10 C5 -127.68(10)
C1 N C10 C11 174.74(11)
C13 N C10 C11 -10.32(11)
C8 C9 C10 N -172.42(8)
C8 C9 C10 C5 59.75(11)
C8 C9 C10 C11 -62.03(11)
C4 C5 C10 N -61.82(12)
C6 C5 C10 N 172.61(8)
C4 C5 C10 C9 64.19(12)
C6 C5 C10 C9 -61.37(11)
C4 C5 C10 C11 -173.32(9)
C6 C5 C10 C11 61.12(11)
N C10 C11 C12 31.70(11)
C9 C10 C11 C12 -85.84(11)
C5 C10 C11 C12 152.44(9)
C10 C11 C12 C13 -41.80(12)
C1 N C13 C12 160.92(10)
C10 N C13 C12 -14.79(12)
C11 C12 C13 N 34.01(12)
